data_7117885
loop_
_publ_author_name
'Chen, Xun'
'Xie, Ying'
'Xiao, Xinsheng'
'Li, Guoqiang'
'Deng, Yuanfu'
'Jiang, Huanfeng'
'Zeng, Wei'

_publ_section_title
;
 Rh(iii)-catalyzed chelation-assisted intermolecular carbenoid
 functionalization of \a-imino Csp(3)-H bonds.
;
_journal_issue 83
_journal_name_full 'Chemical communications (Cambridge, England)'
_journal_page_first 15328
_journal_page_last 15331
_journal_paper_doi 10.1039/c5cc06428g
_journal_volume 51
_journal_year 2015
_chemical_formula_sum 'C23 H20 N2 O2 S'
_chemical_formula_weight 388.47
_chemical_name_systematic
; 
 ? 
;
_space_group_IT_number 14
_symmetry_cell_setting monoclinic
_symmetry_space_group_name_Hall '-P 2ybc'
_symmetry_space_group_name_H-M 'P 1 21/c 1'
_atom_sites_solution_hydrogens geom
_atom_sites_solution_primary direct
_atom_sites_solution_secondary difmap
_audit_creation_method SHELXL-97
_audit_update_record
;
2015-06-30 deposited with the CCDC.
2015-08-20 downloaded from the CCDC.
;
_cell_angle_alpha 90.00
_cell_angle_beta 90.313(3)
_cell_angle_gamma 90.00
_cell_formula_units_Z 4
_cell_length_a 15.4468(4)
_cell_length_b 12.2137(3)
_cell_length_c 10.5709(3)
_cell_measurement_temperature 571(2)
_cell_measurement_theta_max 62.60
_cell_measurement_theta_min 4.62
_cell_volume 1994.30(9)
_computing_cell_refinement 'SMART (Bruker, 1998)'
_computing_data_collection 'SMART (Bruker, 1998)'
_computing_data_reduction 'SAIRT (Bruker, 1998)'
_computing_molecular_graphics 'ORTEP-II (Johnson, 1976)'
_computing_publication_material 'SHELXL-97 (Sheldrick, 1997)'
_computing_structure_refinement 'SHELXL-97 (Sheldrick, 1997)'
_computing_structure_solution 'SHELXS-97 (Sheldrick, 1990)'
_diffrn_ambient_temperature 571(2)
_diffrn_measured_fraction_theta_full 0.97
_diffrn_measured_fraction_theta_max 0.97
_diffrn_measurement_device_type 'SMART (Bruker, 1998)'
_diffrn_radiation_monochromator graphite
_diffrn_radiation_source 'fine-focus sealed tube'
_diffrn_radiation_type CuK\a
_diffrn_radiation_wavelength 1.54178
_diffrn_reflns_av_R_equivalents 0.0233
_diffrn_reflns_av_sigmaI/netI 0.0303
_diffrn_reflns_limit_h_max 17
_diffrn_reflns_limit_h_min -17
_diffrn_reflns_limit_k_max 13
_diffrn_reflns_limit_k_min -14
_diffrn_reflns_limit_l_max 6
_diffrn_reflns_limit_l_min -12
_diffrn_reflns_number 5045
_diffrn_reflns_theta_full 62.60
_diffrn_reflns_theta_max 62.60
_diffrn_reflns_theta_min 4.62
_exptl_absorpt_coefficient_mu 1.606
_exptl_absorpt_correction_T_max 0.7292
_exptl_absorpt_correction_T_min 0.6803
_exptl_crystal_colour coloeless
_exptl_crystal_density_diffrn 1.294
_exptl_crystal_density_method 'not measured'
_exptl_crystal_description plane
_exptl_crystal_F_000 816
_exptl_crystal_size_max 0.26
_exptl_crystal_size_mid 0.22
_exptl_crystal_size_min 0.21
_refine_diff_density_max 0.434
_refine_diff_density_min -0.386
_refine_diff_density_rms 0.048
_refine_ls_extinction_coef 0.0250(19)
_refine_ls_extinction_expression Fc^*^=kFc[1+0.001xFc^2^\l^3^/sin(2\q)]^-1/4^
_refine_ls_extinction_method SHELXL
_refine_ls_goodness_of_fit_ref 1.023
_refine_ls_hydrogen_treatment mixed
_refine_ls_matrix_type full
_refine_ls_number_parameters 254
_refine_ls_number_reflns 2672
_refine_ls_number_restraints 0
_refine_ls_restrained_S_all 1.023
_refine_ls_R_factor_all 0.0585
_refine_ls_R_factor_gt 0.0542
_refine_ls_shift/su_max 0.001
_refine_ls_shift/su_mean 0.000
_refine_ls_structure_factor_coef Fsqd
_refine_ls_weighting_details 'calc w=1/[\s^2^(Fo^2^)+(0.0952P)^2^+1.3150P] where P=(Fo^2^+2Fc^2^)/3'
_refine_ls_weighting_scheme calc
_refine_ls_wR_factor_gt 0.1537
_refine_ls_wR_factor_ref 0.1591
_reflns_number_gt 2416
_reflns_number_total 2672
_reflns_threshold_expression >2sigma(I)
_cod_data_source_file c5cc06428g2.cif
_cod_data_source_block sad
_cod_original_sg_symbol_H-M P21/C
_cod_database_code 7117885

loop_
_symmetry_equiv_pos_as_xyz
'x, y, z'
'-x, y+1/2, -z+1/2'
'-x, -y, -z'
'x, -y-1/2, z-1/2'

loop_
_atom_site_label
_atom_site_type_symbol
_atom_site_fract_x
_atom_site_fract_y
_atom_site_fract_z
_atom_site_U_iso_or_equiv
_atom_site_adp_type
_atom_site_occupancy
_atom_site_symmetry_multiplicity
_atom_site_calc_flag
_atom_site_refinement_flags
S1 S 0.71612(5) 0.96470(5) 0.03699(8) 0.0506(3) Uani 1 1 d .
O1 O 0.65830(16) 0.98229(18) 0.1399(2) 0.0674(7) Uani 1 1 d .
O2 O 0.78513(15) 0.88678(17) 0.0530(2) 0.0662(7) Uani 1 1 d .
N1 N 0.87944(19) 1.4207(2) 0.0453(3) 0.0663(8) Uani 1 1 d .
N2 N 0.79783(14) 1.26173(17) -0.0255(2) 0.0403(6) Uani 1 1 d .
C1 C 0.80337(17) 1.3777(2) -0.0027(3) 0.0421(7) Uani 1 1 d .
C2 C 0.73375(17) 1.4341(2) -0.0317(3) 0.0516(8) Uani 1 1 d .
H2A H 0.6843 1.4011 -0.0647 0.062 Uiso 1 1 calc R
C3 C 0.7382(3) 1.5427(3) -0.0106(5) 0.0851(13) Uani 1 1 d .
H3A H 0.6897 1.5850 -0.0291 0.102 Uiso 1 1 calc R
C4 C 0.8097(3) 1.5939(3) 0.0362(4) 0.0739(11) Uani 1 1 d .
H4A H 0.8099 1.6693 0.0486 0.089 Uiso 1 1 calc R
C5 C 0.8812(2) 1.5329(2) 0.0647(3) 0.0584(9) Uani 1 1 d .
H5A H 0.9307 1.5664 0.0968 0.070 Uiso 1 1 calc R
C6 C 0.85284(18) 1.2032(2) -0.1052(3) 0.0424(7) Uani 1 1 d .
C7 C 0.82980(19) 1.0955(2) -0.0956(3) 0.0454(7) Uani 1 1 d .
H7A H 0.8547 1.0374 -0.1391 0.055 Uiso 1 1 calc R
C8 C 0.76158(18) 1.0884(2) -0.0081(3) 0.0438(7) Uani 1 1 d .
C9 C 0.74178(17) 1.1921(2) 0.0356(3) 0.0419(7) Uani 1 1 d .
C10 C 0.6812(2) 1.2310(3) 0.1345(3) 0.0561(8) Uani 1 1 d .
H10A H 0.6838 1.3094 0.1398 0.084 Uiso 1 1 calc R
H10B H 0.6972 1.1998 0.2146 0.084 Uiso 1 1 calc R
H10C H 0.6233 1.2089 0.1130 0.084 Uiso 1 1 calc R
C11 C 0.92040(18) 1.2510(2) -0.1849(3) 0.0425(7) Uani 1 1 d .
C12 C 0.9073(2) 1.3444(2) -0.2585(3) 0.0489(7) Uani 1 1 d .
H12A H 0.8559 1.3838 -0.2521 0.059 Uiso 1 1 calc R
C13 C 0.9712(2) 1.3781(3) -0.3412(3) 0.0610(9) Uani 1 1 d .
H13A H 0.9620 1.4399 -0.3910 0.073 Uiso 1 1 calc R
C14 C 1.0484(2) 1.3216(3) -0.3511(3) 0.0627(9) Uani 1 1 d .
H14A H 1.0903 1.3445 -0.4083 0.075 Uiso 1 1 calc R
C15 C 1.0630(2) 1.2316(3) -0.2760(3) 0.0596(9) Uani 1 1 d .
H15A H 1.1153 1.1942 -0.2804 0.072 Uiso 1 1 calc R
C16 C 0.9991(2) 1.1969(2) -0.1938(3) 0.0517(8) Uani 1 1 d .
H16A H 1.0092 1.1359 -0.1433 0.062 Uiso 1 1 calc R
C17 C 0.65426(18) 0.9225(2) -0.0954(3) 0.0526(8) Uani 1 1 d .
C18 C 0.6760(3) 0.8287(3) -0.1605(4) 0.0739(11) Uani 1 1 d .
H18A H 0.7245 0.7884 -0.1367 0.089 Uiso 1 1 calc R
C19 C 0.6256(3) 0.7952(3) -0.2604(5) 0.0903(13) Uani 1 1 d .
H19A H 0.6404 0.7315 -0.3034 0.108 Uiso 1 1 calc R
C20 C 0.5542(2) 0.8528(4) -0.2984(4) 0.0829(12) Uani 1 1 d .
C21 C 0.5335(2) 0.9459(4) -0.2323(5) 0.0910(14) Uani 1 1 d .
H21A H 0.4850 0.9862 -0.2563 0.109 Uiso 1 1 calc R
C22 C 0.5828(2) 0.9806(3) -0.1315(4) 0.0784(12) Uani 1 1 d .
H22A H 0.5675 1.0437 -0.0879 0.094 Uiso 1 1 calc R
C23 C 0.4991(4) 0.8149(6) -0.4079(6) 0.128(2) Uani 1 1 d .
H23A H 0.5229 0.7487 -0.4422 0.192 Uiso 1 1 calc R
H23B H 0.4980 0.8705 -0.4721 0.192 Uiso 1 1 calc R
H23C H 0.4412 0.8014 -0.3791 0.192 Uiso 1 1 calc R

loop_
_atom_site_aniso_label
_atom_site_aniso_U_11
_atom_site_aniso_U_22
_atom_site_aniso_U_33
_atom_site_aniso_U_23
_atom_site_aniso_U_13
_atom_site_aniso_U_12
S1 0.0519(5) 0.0327(4) 0.0672(6) 0.0057(3) 0.0117(4) -0.0010(3)
O1 0.0790(16) 0.0514(13) 0.0721(16) 0.0042(11) 0.0297(14) -0.0060(11)
O2 0.0653(13) 0.0428(12) 0.0905(17) 0.0156(11) 0.0053(13) 0.0089(10)
N1 0.0792(19) 0.0601(17) 0.0595(16) -0.0020(13) -0.0082(15) -0.0104(14)
N2 0.0447(12) 0.0311(11) 0.0450(13) -0.0003(9) 0.0026(11) 0.0011(9)
C1 0.0487(15) 0.0331(14) 0.0446(15) -0.0001(11) 0.0005(13) -0.0041(11)
C2 0.0406(14) 0.0266(13) 0.087(2) 0.0014(13) -0.0070(15) 0.0037(11)
C3 0.073(2) 0.0432(19) 0.139(4) 0.002(2) -0.002(3) 0.0154(17)
C4 0.097(3) 0.0345(16) 0.090(3) -0.0067(17) 0.013(2) -0.0033(17)
C5 0.076(2) 0.0436(17) 0.0560(18) -0.0090(13) 0.0018(17) -0.0167(15)
C6 0.0490(15) 0.0347(13) 0.0435(15) -0.0008(11) 0.0012(13) -0.0030(11)
C7 0.0520(16) 0.0335(13) 0.0509(17) -0.0023(12) 0.0085(14) -0.0011(11)
C8 0.0459(15) 0.0356(14) 0.0501(16) 0.0016(12) 0.0044(14) -0.0050(11)
C9 0.0417(14) 0.0373(14) 0.0468(15) 0.0012(12) 0.0019(13) -0.0006(11)
C10 0.0531(17) 0.0485(17) 0.067(2) -0.0015(15) 0.0118(16) 0.0051(13)
C11 0.0501(15) 0.0379(14) 0.0394(15) -0.0033(11) 0.0026(13) -0.0089(12)
C12 0.0609(17) 0.0400(14) 0.0458(16) -0.0005(12) -0.0069(15) -0.0118(13)
C13 0.089(3) 0.0494(17) 0.0445(17) 0.0069(14) -0.0037(18) -0.0273(17)
C14 0.063(2) 0.071(2) 0.0542(19) -0.0101(17) 0.0113(17) -0.0285(17)
C15 0.0557(18) 0.065(2) 0.059(2) -0.0115(16) 0.0111(17) -0.0103(15)
C16 0.0580(17) 0.0453(16) 0.0518(17) -0.0027(13) 0.0060(15) -0.0042(13)
C17 0.0438(15) 0.0354(14) 0.079(2) -0.0053(14) 0.0133(15) -0.0023(12)
C18 0.074(2) 0.0484(18) 0.099(3) -0.0158(18) 0.008(2) 0.0115(16)
C19 0.092(3) 0.066(2) 0.114(3) -0.040(2) 0.009(3) -0.004(2)
C20 0.059(2) 0.089(3) 0.100(3) -0.032(2) 0.013(2) -0.018(2)
C21 0.0507(19) 0.108(3) 0.114(3) -0.025(3) -0.008(2) 0.015(2)
C22 0.062(2) 0.068(2) 0.106(3) -0.031(2) -0.001(2) 0.0181(17)
C23 0.098(3) 0.159(6) 0.127(4) -0.054(4) -0.014(3) -0.021(4)

loop_
_atom_type_symbol
_atom_type_description
_atom_type_scat_dispersion_real
_atom_type_scat_dispersion_imag
_atom_type_scat_source
C C 0.0181 0.0091 'International Tables Vol C Tables 4.2.6.8 and 6.1.1.4'
H H 0.0000 0.0000 'International Tables Vol C Tables 4.2.6.8 and 6.1.1.4'
N N 0.0311 0.0180 'International Tables Vol C Tables 4.2.6.8 and 6.1.1.4'
O O 0.0492 0.0322 'International Tables Vol C Tables 4.2.6.8 and 6.1.1.4'
S S 0.3331 0.5567 'International Tables Vol C Tables 4.2.6.8 and 6.1.1.4'

loop_
_geom_angle_atom_site_label_1
_geom_angle_atom_site_label_2
_geom_angle_atom_site_label_3
_geom_angle
O1 S1 O2 118.42(15)
O1 S1 C8 109.52(14)
O2 S1 C8 107.94(13)
O1 S1 C17 108.04(15)
O2 S1 C17 107.30(14)
C8 S1 C17 104.76(14)
C1 N1 C5 116.5(3)
C9 N2 C6 110.6(2)
C9 N2 C1 124.5(2)
C6 N2 C1 124.7(2)
C2 C1 N1 125.5(3)
C2 C1 N2 115.5(2)
N1 C1 N2 119.0(2)
C1 C2 C3 115.9(3)
C1 C2 H2A 122.0
C3 C2 H2A 122.0
C2 C3 C4 123.6(3)
C2 C3 H3A 118.2
C4 C3 H3A 118.2
C3 C4 C5 118.9(3)
C3 C4 H4A 120.5
C5 C4 H4A 120.5
C4 C5 N1 119.5(3)
C4 C5 H5A 120.2
N1 C5 H5A 120.2
C7 C6 N2 106.8(2)
C7 C6 C11 127.8(3)
N2 C6 C11 125.4(2)
C6 C7 C8 107.7(2)
C6 C7 H7A 126.1
C8 C7 H7A 126.1
C9 C8 C7 109.3(2)
C9 C8 S1 128.0(2)
C7 C8 S1 122.7(2)
N2 C9 C8 105.6(2)
N2 C9 C10 122.2(2)
C8 C9 C10 132.0(3)
C9 C10 H10A 109.5
C9 C10 H10B 109.5
H10A C10 H10B 109.5
C9 C10 H10C 109.5
H10A C10 H10C 109.5
H10B C10 H10C 109.5
C16 C11 C12 118.4(3)
C16 C11 C6 118.4(3)
C12 C11 C6 123.0(3)
C13 C12 C11 119.5(3)
C13 C12 H12A 120.2
C11 C12 H12A 120.2
C14 C13 C12 121.2(3)
C14 C13 H13A 119.4
C12 C13 H13A 119.4
C15 C14 C13 119.6(3)
C15 C14 H14A 120.2
C13 C14 H14A 120.2
C14 C15 C16 119.5(3)
C14 C15 H15A 120.3
C16 C15 H15A 120.3
C15 C16 C11 121.7(3)
C15 C16 H16A 119.2
C11 C16 H16A 119.2
C22 C17 C18 119.4(3)
C22 C17 S1 120.2(3)
C18 C17 S1 120.4(3)
C19 C18 C17 119.6(4)
C19 C18 H18A 120.2
C17 C18 H18A 120.2
C20 C19 C18 121.8(4)
C20 C19 H19A 119.1
C18 C19 H19A 119.1
C19 C20 C21 117.8(4)
C19 C20 C23 121.3(4)
C21 C20 C23 120.8(5)
C20 C21 C22 121.3(4)
C20 C21 H21A 119.3
C22 C21 H21A 119.3
C17 C22 C21 120.1(3)
C17 C22 H22A 120.0
C21 C22 H22A 120.0
C20 C23 H23A 109.5
C20 C23 H23B 109.5
H23A C23 H23B 109.5
C20 C23 H23C 109.5
H23A C23 H23C 109.5
H23B C23 H23C 109.5

loop_
_geom_bond_atom_site_label_1
_geom_bond_atom_site_label_2
_geom_bond_distance
S1 O1 1.427(3)
S1 O2 1.438(2)
S1 C8 1.734(3)
S1 C17 1.767(3)
N1 C1 1.381(4)
N1 C5 1.386(4)
N2 C9 1.377(3)
N2 C6 1.397(4)
N2 C1 1.440(3)
C1 C2 1.312(4)
C2 C3 1.346(4)
C2 H2A 0.9300
C3 C4 1.360(6)
C3 H3A 0.9300
C4 C5 1.364(5)
C4 H4A 0.9300
C5 H5A 0.9300
C6 C7 1.366(4)
C6 C11 1.466(4)
C7 C8 1.409(4)
C7 H7A 0.9300
C8 C9 1.383(4)
C9 C10 1.485(4)
C10 H10A 0.9600
C10 H10B 0.9600
C10 H10C 0.9600
C11 C16 1.387(4)
C11 C12 1.396(4)
C12 C13 1.384(4)
C12 H12A 0.9300
C13 C14 1.383(5)
C13 H13A 0.9300
C14 C15 1.374(5)
C14 H14A 0.9300
C15 C16 1.384(4)
C15 H15A 0.9300
C16 H16A 0.9300
C17 C22 1.365(5)
C17 C18 1.378(4)
C18 C19 1.371(6)
C18 H18A 0.9300
C19 C20 1.367(6)
C19 H19A 0.9300
C20 C21 1.373(6)
C20 C23 1.506(7)
C21 C22 1.374(6)
C21 H21A 0.9300
C22 H22A 0.9300
C23 H23A 0.9600
C23 H23B 0.9600
C23 H23C 0.9600
